data_7249063
loop_
_publ_author_name
'Mahmoudi, Ghodrat'
'Garcia-Santos, Isabel'
'Casti\~neiras, Alfonso'
'Fern\'andez-Vazquez, Roi'
'Servati Gargari, Masoumeh'
'Gomila, Rosa M.'
'Frontera, Antonio'
'Safin, Damir A.'

_publ_section_title
;
 Anion driven tetrel bonding dictated supramolecular architectures of
 lead(ii) with a zwitterionic form of polydentate
 N&#x2032;-(piperidine-1-carbonothioyl)picolinohydrazonamide
;
_journal_issue 32
_journal_name_full CrystEngComm
_journal_page_first 4357
_journal_page_last 4366
_journal_paper_doi 10.1039/D4CE00582A
_journal_volume 26
_journal_year 2024
_chemical_formula_moiety 'C36 H48 Cl N15 O4 Pb3 S3, 2(Cl O4), 3(H2 O), O0.25'
_chemical_formula_sum 'C36 H54 Cl3 N15 O15.25 Pb3 S3'
_chemical_formula_weight 1765.04
_space_group_crystal_system monoclinic
_space_group_IT_number 15
_space_group_name_Hall '-I 2ya'
_space_group_name_H-M_alt 'I 1 2/a 1'
_atom_sites_solution_hydrogens difmap
_audit_creation_method SHELXL-2019/2
_audit_update_record
;
2024-06-03 deposited with the CCDC.	2024-07-17 downloaded from the CCDC.
;
_cell_angle_alpha 90
_cell_angle_beta 102.1890(10)
_cell_angle_gamma 90
_cell_formula_units_Z 8
_cell_length_a 25.1389(10)
_cell_length_b 11.3401(5)
_cell_length_c 38.3204(19)
_cell_measurement_reflns_used 9864
_cell_measurement_temperature 100(2)
_cell_measurement_theta_max 27.53
_cell_measurement_theta_min 2.16
_cell_volume 10678.0(8)
_computing_cell_refinement 'APEX4 Software (Bruker, 2021)'
_computing_data_collection 'APEX4 Software (Bruker, 2021)'
_computing_data_reduction 'APEX4 Software (Bruker, 2021)'
_computing_molecular_graphics 'DIAMOND, (Brandenburg, 1999)'
_computing_publication_material 'WinGX publication routines (Farrugia, 2012)'
_computing_structure_refinement 'SHELXL-2019/2 (Sheldrick, 2019)'
_computing_structure_solution 'SHELXS-2013 (Sheldrick, 2013)'
_diffrn_ambient_temperature 100(2)
_diffrn_measured_fraction_theta_full 0.999
_diffrn_measured_fraction_theta_max 1.000
_diffrn_measurement_device_type 'Bruker D8 VENTURE PHOTON III-14'
_diffrn_measurement_method 'omega and phi'
_diffrn_radiation_type MoK\a
_diffrn_radiation_wavelength 0.71073
_diffrn_reflns_av_R_equivalents 0.1140
_diffrn_reflns_av_unetI/netI 0.0632
_diffrn_reflns_Laue_measured_fraction_full 0.999
_diffrn_reflns_Laue_measured_fraction_max 1.000
_diffrn_reflns_limit_h_max 33
_diffrn_reflns_limit_h_min -33
_diffrn_reflns_limit_k_max 15
_diffrn_reflns_limit_k_min -15
_diffrn_reflns_limit_l_max 51
_diffrn_reflns_limit_l_min -51
_diffrn_reflns_number 123133
_diffrn_reflns_point_group_measured_fraction_full 0.999
_diffrn_reflns_point_group_measured_fraction_max 1.000
_diffrn_reflns_theta_full 25.242
_diffrn_reflns_theta_max 28.282
_diffrn_reflns_theta_min 2.166
_diffrn_source 'microfocus sealed tube'
_exptl_absorpt_coefficient_mu 9.782
_exptl_absorpt_correction_T_max 1.000
_exptl_absorpt_correction_T_min 0.853
_exptl_absorpt_correction_type multi-scan
_exptl_absorpt_process_details SADABS
_exptl_crystal_colour Orange
_exptl_crystal_density_diffrn 2.196
_exptl_crystal_description needle
_exptl_crystal_F_000 6736
_exptl_crystal_size_max 0.050
_exptl_crystal_size_mid 0.020
_exptl_crystal_size_min 0.020
_refine_diff_density_max 1.313
_refine_diff_density_min -1.482
_refine_diff_density_rms 0.218
_refine_ls_extinction_method none
_refine_ls_goodness_of_fit_ref 1.027
_refine_ls_hydrogen_treatment mixed
_refine_ls_matrix_type full
_refine_ls_number_parameters 691
_refine_ls_number_reflns 13253
_refine_ls_number_restraints 12
_refine_ls_restrained_S_all 1.031
_refine_ls_R_factor_all 0.0655
_refine_ls_R_factor_gt 0.0352
_refine_ls_shift/su_max 0.003
_refine_ls_shift/su_mean 0.000
_refine_ls_structure_factor_coef Fsqd
_refine_ls_weighting_details 'w=1/[\s^2^(Fo^2^)+(0.0060P)^2^+58.5600P] where P=(Fo^2^+2Fc^2^)/3'
_refine_ls_weighting_scheme calc
_refine_ls_wR_factor_gt 0.0518
_refine_ls_wR_factor_ref 0.0593
_reflns_Friedel_coverage 0.000
_reflns_number_gt 9834
_reflns_number_total 13253
_reflns_threshold_expression 'I > 2\s(I)'
_cod_data_source_file d4ce00582a1.cif
_cod_data_source_block 2
_cod_depositor_comments 'Adding full bibliography for 7249062--7249063.cif.'
_cod_original_sg_symbol_H-M 'I 2/a'
_cod_database_code 7249063
_shelx_shelxl_version_number 2019/2
_shelx_space_group_comment
;
The symmetry employed for this shelxl refinement is uniquely defined
by the following loop, which should always be used as a source of
symmetry information in preference to the above space-group names.
They are only intended as comments.
;
_shelx_estimated_absorpt_t_min 0.640
_shelx_estimated_absorpt_t_max 0.828

loop_
_space_group_symop_operation_xyz
'x, y, z'
'-x+1/2, y, -z'
'x+1/2, y+1/2, z+1/2'
'-x+1, y+1/2, -z+1/2'
'-x, -y, -z'
'x-1/2, -y, z'
'-x+1/2, -y+1/2, -z+1/2'
'x, -y+1/2, z+1/2'

loop_
_atom_site_label
_atom_site_type_symbol
_atom_site_fract_x
_atom_site_fract_y
_atom_site_fract_z
_atom_site_U_iso_or_equiv
_atom_site_adp_type
_atom_site_occupancy
_atom_site_site_symmetry_order
_atom_site_calc_flag
_atom_site_refinement_flags_posn
_atom_site_refinement_flags_adp
_atom_site_refinement_flags_occupancy
_atom_site_disorder_assembly
_atom_site_disorder_group
Pb1 Pb 0.32443(2) 0.64440(2) 0.05493(2) 0.01546(5) Uani 1 1 d . . . . .
Pb2 Pb 0.24308(2) 0.48911(2) 0.12828(2) 0.01560(5) Uani 1 1 d . . . . .
Pb3 Pb 0.22424(2) 0.83497(2) 0.20244(2) 0.01497(5) Uani 1 1 d . . . . .
S1 S 0.25817(6) 0.44467(12) 0.05594(4) 0.0167(3) Uani 1 1 d . . . . .
S2 S 0.33417(6) 0.63425(12) 0.13173(4) 0.0173(3) Uani 1 1 d . . . . .
S3 S 0.31259(5) 0.68910(12) 0.23001(4) 0.0159(3) Uani 1 1 d . . . . .
N1 N 0.30005(19) 0.8648(4) 0.05874(12) 0.0191(11) Uani 1 1 d . . . . .
N2 N 0.22834(18) 0.6903(4) 0.03674(11) 0.0151(10) Uani 1 1 d . . . . .
N3 N 0.18845(18) 0.6094(4) 0.01980(11) 0.0149(10) Uani 1 1 d . . . . .
N4 N 0.15748(18) 0.4191(4) 0.01560(12) 0.0185(11) Uani 1 1 d . . . . .
N5 N 0.15712(18) 0.8236(4) 0.02074(12) 0.0214(11) Uani 1 1 d . . . . .
H5A H 0.131117 0.765553 0.015136 0.026 Uiso 1 1 d R U . . .
H5B H 0.139751 0.894491 0.022438 0.026 Uiso 1 1 d R U . . .
N6 N 0.14318(18) 0.5377(4) 0.10017(11) 0.0168(10) Uani 1 1 d . . . . .
N7 N 0.22010(18) 0.6995(4) 0.12603(11) 0.0167(10) Uani 1 1 d . . . . .
N8 N 0.25566(18) 0.7915(4) 0.14008(12) 0.0170(10) Uani 1 1 d . . . . .
N9 N 0.34384(17) 0.8565(4) 0.15426(12) 0.0178(10) Uani 1 1 d . . . . .
N10 N 0.15928(19) 0.8532(4) 0.10780(12) 0.0211(11) Uani 1 1 d . . . . .
H10C H 0.127837 0.884123 0.093487 0.025 Uiso 1 1 d R U . . .
H10D H 0.184888 0.913343 0.113539 0.025 Uiso 1 1 d R U . . .
N11 N 0.12225(18) 0.8037(4) 0.17992(12) 0.0179(11) Uani 1 1 d . . . . .
N12 N 0.19698(17) 0.6336(4) 0.19996(11) 0.0147(10) Uani 1 1 d . . . . .
N13 N 0.23143(18) 0.5368(4) 0.19970(12) 0.0161(10) Uani 1 1 d . . . . .
N14 N 0.31734(18) 0.4604(4) 0.21291(13) 0.0205(11) Uani 1 1 d . . . . .
N15 N 0.12796(18) 0.4926(4) 0.19162(12) 0.0209(11) Uani 1 1 d . . . . .
H15A H 0.091164 0.475051 0.184213 0.025 Uiso 1 1 d R U . . .
H15B H 0.148105 0.425615 0.191195 0.025 Uiso 1 1 d R U . . .
C1 C 0.3360(3) 0.9492(6) 0.07012(16) 0.0273(15) Uani 1 1 d . . . . .
H1 H 0.373417 0.928491 0.075941 0.033 Uiso 1 1 d R U . . .
C2 C 0.3220(3) 1.0661(6) 0.07410(16) 0.0300(15) Uani 1 1 d . . . . .
H2 H 0.349099 1.124124 0.081998 0.036 Uiso 1 1 d R U . . .
C3 C 0.2680(3) 1.0955(6) 0.06632(16) 0.0312(16) Uani 1 1 d . . . . .
H3 H 0.256894 1.174193 0.069469 0.037 Uiso 1 1 d R U . . .
C4 C 0.2294(3) 1.0092(5) 0.05372(15) 0.0271(14) Uani 1 1 d . . . . .
H4 H 0.191818 1.028400 0.047774 0.033 Uiso 1 1 d R U . . .
C5 C 0.2467(2) 0.8957(5) 0.04994(14) 0.0178(12) Uani 1 1 d . . . . .
C6 C 0.2087(2) 0.7972(5) 0.03543(14) 0.0162(12) Uani 1 1 d . . . . .
C7 C 0.1975(2) 0.4982(5) 0.02810(13) 0.0146(11) Uani 1 1 d . . . . .
C8 C 0.1037(2) 0.4646(5) -0.00293(16) 0.0258(14) Uani 1 1 d . . . . .
H8A H 0.104603 0.482242 -0.028091 0.031 Uiso 1 1 d R U . . .
H8B H 0.095892 0.538953 0.008562 0.031 Uiso 1 1 d R U . . .
C9 C 0.0588(2) 0.3767(5) -0.00191(16) 0.0283(15) Uani 1 1 d . . . . .
H9A H 0.024424 0.406001 -0.016982 0.034 Uiso 1 1 d R U . . .
H9B H 0.053471 0.370258 0.022890 0.034 Uiso 1 1 d R U . . .
C10 C 0.0713(3) 0.2546(5) -0.01498(17) 0.0312(16) Uani 1 1 d . . . . .
H10A H 0.041867 0.198956 -0.012677 0.037 Uiso 1 1 d R U . . .
H10B H 0.073340 0.258637 -0.040471 0.037 Uiso 1 1 d R U . . .
C11 C 0.1252(2) 0.2113(5) 0.00719(16) 0.0261(14) Uani 1 1 d . . . . .
H11A H 0.122217 0.202142 0.032391 0.031 Uiso 1 1 d R U . . .
H11B H 0.134044 0.133253 -0.001704 0.031 Uiso 1 1 d R U . . .
C12 C 0.1702(2) 0.2979(5) 0.00493(17) 0.0257(14) Uani 1 1 d . . . . .
H12A H 0.204476 0.270880 0.020678 0.031 Uiso 1 1 d R U . . .
H12B H 0.175931 0.299668 -0.019848 0.031 Uiso 1 1 d R U . . .
C13 C 0.1049(2) 0.4529(6) 0.09388(15) 0.0265(14) Uani 1 1 d . . . . .
H13 H 0.116070 0.373100 0.093078 0.032 Uiso 1 1 d R U . . .
C14 C 0.0496(2) 0.4782(6) 0.08851(15) 0.0253(14) Uani 1 1 d . . . . .
H14 H 0.023430 0.416644 0.084647 0.030 Uiso 1 1 d R U . . .
C15 C 0.0338(3) 0.5938(6) 0.08895(16) 0.0296(15) Uani 1 1 d . . . . .
H15 H -0.003742 0.613395 0.084954 0.036 Uiso 1 1 d R U . . .
C16 C 0.0728(2) 0.6817(6) 0.09520(15) 0.0249(14) Uani 1 1 d . . . . .
H16 H 0.062334 0.762140 0.095515 0.030 Uiso 1 1 d R U . . .
C17 C 0.1273(2) 0.6510(5) 0.10100(13) 0.0158(12) Uani 1 1 d . . . . .
C18 C 0.1716(2) 0.7382(5) 0.11131(14) 0.0167(12) Uani 1 1 d . . . . .
C19 C 0.3080(2) 0.7694(5) 0.14246(14) 0.0152(12) Uani 1 1 d . . . . .
C20 C 0.4038(2) 0.8446(6) 0.16071(16) 0.0269(14) Uani 1 1 d . . . . .
H20A H 0.418504 0.900969 0.145431 0.032 Uiso 1 1 d R U . . .
H20B H 0.413384 0.763835 0.154355 0.032 Uiso 1 1 d R U . . .
C21 C 0.4288(2) 0.8684(6) 0.19947(17) 0.0311(16) Uani 1 1 d . . . . .
H21A H 0.468940 0.864139 0.203109 0.037 Uiso 1 1 d R U . . .
H21B H 0.416901 0.806838 0.214481 0.037 Uiso 1 1 d R U . . .
C22 C 0.4127(2) 0.9889(6) 0.21106(16) 0.0286(15) Uani 1 1 d . . . . .
H22A H 0.429163 1.051179 0.198669 0.034 Uiso 1 1 d R U . . .
H22B H 0.426494 0.998387 0.237072 0.034 Uiso 1 1 d R U . . .
C23 C 0.3505(2) 1.0019(5) 0.20229(16) 0.0278(15) Uani 1 1 d . . . . .
H23A H 0.334479 0.947435 0.217440 0.033 Uiso 1 1 d R U . . .
H23B H 0.340693 1.083429 0.207708 0.033 Uiso 1 1 d R U . . .
C24 C 0.3271(2) 0.9750(5) 0.16317(16) 0.0245(14) Uani 1 1 d . . . . .
H24A H 0.286851 0.979494 0.158469 0.029 Uiso 1 1 d R U . . .
H24B H 0.340154 1.034289 0.147966 0.029 Uiso 1 1 d R U . . .
C25 C 0.0869(2) 0.8941(5) 0.17243(15) 0.0214(13) Uani 1 1 d . . . . .
H25 H 0.099491 0.967693 0.165522 0.026 Uiso 1 1 d R U . . .
C26 C 0.0331(3) 0.8835(5) 0.17447(18) 0.0326(16) Uani 1 1 d . . . . .
H26 H 0.008629 0.947850 0.168582 0.039 Uiso 1 1 d R U . . .
C27 C 0.0154(2) 0.7767(6) 0.18538(18) 0.0332(17) Uani 1 1 d . . . . .
H27 H -0.021193 0.768285 0.187907 0.040 Uiso 1 1 d R U . . .
C28 C 0.0512(2) 0.6809(6) 0.19260(17) 0.0296(15) Uani 1 1 d . . . . .
H28 H 0.039422 0.606430 0.199432 0.036 Uiso 1 1 d R U . . .
C29 C 0.1044(2) 0.6990(5) 0.18945(14) 0.0182(13) Uani 1 1 d . . . . .
C30 C 0.1456(2) 0.6034(5) 0.19413(14) 0.0156(12) Uani 1 1 d . . . . .
C31 C 0.2835(2) 0.5547(5) 0.21253(14) 0.0147(12) Uani 1 1 d . . . . .
C32 C 0.2971(2) 0.3392(5) 0.21162(15) 0.0197(12) Uani 1 1 d . . . . .
H32A H 0.308773 0.295691 0.192121 0.024 Uiso 1 1 d R U . . .
H32B H 0.256858 0.339448 0.206766 0.024 Uiso 1 1 d R U . . .
C33 C 0.3194(2) 0.2787(5) 0.24709(15) 0.0243(14) Uani 1 1 d . . . . .
H33A H 0.306835 0.195715 0.245932 0.029 Uiso 1 1 d R U . . .
H33B H 0.305385 0.318817 0.266264 0.029 Uiso 1 1 d R U . . .
C34 C 0.3816(2) 0.2819(5) 0.25587(17) 0.0297(16) Uani 1 1 d . . . . .
H34A H 0.395590 0.245942 0.279572 0.036 Uiso 1 1 d R U . . .
H34B H 0.395825 0.236000 0.237847 0.036 Uiso 1 1 d R U . . .
C35 C 0.4010(3) 0.4094(5) 0.25590(16) 0.0290(15) Uani 1 1 d . . . . .
H35A H 0.441271 0.411220 0.260221 0.035 Uiso 1 1 d R U . . .
H35B H 0.389670 0.453257 0.275435 0.035 Uiso 1 1 d R U . . .
C36 C 0.3772(2) 0.4685(5) 0.22023(16) 0.0230(13) Uani 1 1 d . . . . .
H36A H 0.388363 0.552368 0.221069 0.028 Uiso 1 1 d R U . . .
H36B H 0.391153 0.429295 0.200898 0.028 Uiso 1 1 d R U . . .
Cl1 Cl 0.39788(6) 0.35988(13) 0.12073(4) 0.0229(3) Uani 1 1 d . . . . .
O11 O 0.39118(18) 0.4371(4) 0.08956(11) 0.0360(12) Uani 1 1 d . . . . .
O12 O 0.43393(15) 0.4169(3) 0.14995(10) 0.0242(10) Uani 1 1 d . . . . .
O13 O 0.42137(17) 0.2513(4) 0.11274(12) 0.0346(11) Uani 1 1 d . . . . .
O14 O 0.34574(16) 0.3406(4) 0.12933(12) 0.0346(11) Uani 1 1 d . . . . .
Cl2 Cl 0.17710(6) 0.17254(12) 0.14142(4) 0.0233(3) Uani 1 1 d . . . . .
O21 O 0.1586(2) 0.2637(4) 0.16126(13) 0.0514(15) Uani 1 1 d . . . . .
O22 O 0.2003(2) 0.0788(4) 0.16435(14) 0.0542(15) Uani 1 1 d . . . . .
O23 O 0.1321(2) 0.1276(5) 0.11619(15) 0.0708(19) Uani 1 1 d . . . . .
O24 O 0.2154(3) 0.2219(6) 0.12459(19) 0.090(2) Uani 1 1 d . U . . .
Cl3 Cl 0.46726(6) 0.81252(14) 0.04629(4) 0.0298(4) Uani 1 1 d . . . . .
O31 O 0.52536(15) 0.8066(4) 0.05946(11) 0.0284(10) Uani 1 1 d . . . . .
O32 O 0.45187(18) 0.9270(4) 0.03194(12) 0.0390(12) Uani 1 1 d . . . . .
O33 O 0.4413(2) 0.7899(5) 0.07573(16) 0.0677(19) Uani 1 1 d . . . . .
O34 O 0.4501(2) 0.7245(5) 0.02038(18) 0.081(2) Uani 1 1 d . U . . .
O1W O 0.01737(18) 0.4044(4) 0.17506(12) 0.0323(11) Uani 1 1 d . . . . .
H11W H -0.013847 0.410032 0.180149 0.25(8) Uiso 1 1 d R . . . .
H21W H 0.018973 0.337994 0.165059 0.04(2) Uiso 1 1 d R . . . .
O2W O 0.07702(17) 0.9660(4) 0.05145(12) 0.0339(11) Uani 1 1 d . . . . .
H12W H 0.060455 1.029026 0.054089 0.09(3) Uiso 1 1 d R . . . .
H22W H 0.057835 0.952696 0.029689 0.23(7) Uiso 1 1 d R . . . .
O3W O 0.0282(2) 0.1821(4) 0.14540(13) 0.0395(12) Uani 1 1 d . . . . .
H13W H 0.060552 0.174980 0.142232 0.04(2) Uiso 1 1 d R . . . .
H23W H 0.000122 0.191450 0.130252 0.20(7) Uiso 1 1 d R . . . .
O4W O 0.4790(8) 0.0316(15) 0.1044(5) 0.054(6) Uani 0.25 1 d . . P . .

loop_
_atom_site_aniso_label
_atom_site_aniso_U_11
_atom_site_aniso_U_22
_atom_site_aniso_U_33
_atom_site_aniso_U_23
_atom_site_aniso_U_13
_atom_site_aniso_U_12
Pb1 0.01387(11) 0.01853(11) 0.01392(10) -0.00116(9) 0.00285(8) 0.00182(9)
Pb2 0.01936(11) 0.01407(11) 0.01258(10) -0.00038(8) 0.00160(8) 0.00055(9)
Pb3 0.01611(11) 0.01459(11) 0.01465(10) -0.00118(8) 0.00423(8) 0.00050(9)
S1 0.0189(7) 0.0160(7) 0.0149(7) 0.0005(6) 0.0031(6) 0.0015(6)
S2 0.0184(7) 0.0183(7) 0.0148(7) -0.0027(6) 0.0024(6) 0.0032(6)
S3 0.0152(7) 0.0183(7) 0.0147(7) -0.0006(6) 0.0044(6) -0.0013(6)
N1 0.021(3) 0.018(3) 0.020(3) -0.008(2) 0.007(2) -0.002(2)
N2 0.018(2) 0.012(2) 0.014(2) -0.0018(19) -0.0001(19) 0.0006(19)
N3 0.016(2) 0.018(3) 0.011(2) 0.0003(19) 0.0010(19) -0.002(2)
N4 0.017(3) 0.016(3) 0.022(3) 0.000(2) 0.004(2) -0.003(2)
N5 0.018(3) 0.023(3) 0.023(3) -0.003(2) 0.002(2) 0.005(2)
N6 0.017(2) 0.022(3) 0.011(2) 0.000(2) 0.0004(19) -0.001(2)
N7 0.016(2) 0.020(3) 0.013(2) 0.001(2) 0.0010(19) -0.002(2)
N8 0.022(3) 0.015(2) 0.015(2) -0.0037(19) 0.006(2) -0.001(2)
N9 0.013(2) 0.018(3) 0.023(3) -0.007(2) 0.008(2) -0.002(2)
N10 0.023(3) 0.013(2) 0.026(3) 0.003(2) 0.002(2) 0.006(2)
N11 0.017(3) 0.022(3) 0.014(2) -0.002(2) 0.001(2) 0.002(2)
N12 0.013(2) 0.017(2) 0.014(2) 0.0003(19) 0.0016(19) 0.0054(19)
N13 0.018(3) 0.011(2) 0.020(2) -0.0010(19) 0.007(2) 0.0031(19)
N14 0.019(3) 0.015(3) 0.029(3) 0.009(2) 0.007(2) 0.000(2)
N15 0.017(3) 0.016(3) 0.029(3) 0.000(2) 0.005(2) 0.004(2)
C1 0.023(3) 0.030(4) 0.030(4) -0.003(3) 0.009(3) 0.000(3)
C2 0.038(4) 0.027(4) 0.027(4) -0.005(3) 0.011(3) -0.007(3)
C3 0.046(4) 0.019(3) 0.029(4) 0.000(3) 0.009(3) -0.001(3)
C4 0.034(4) 0.019(3) 0.026(3) 0.003(3) 0.002(3) 0.007(3)
C5 0.024(3) 0.016(3) 0.015(3) 0.001(2) 0.007(2) -0.001(2)
C6 0.017(3) 0.019(3) 0.013(3) -0.001(2) 0.003(2) 0.003(2)
C7 0.019(3) 0.018(3) 0.009(2) -0.004(2) 0.007(2) -0.001(2)
C8 0.020(3) 0.029(4) 0.026(3) 0.008(3) 0.001(3) -0.007(3)
C9 0.023(3) 0.036(4) 0.023(3) 0.004(3) -0.002(3) -0.008(3)
C10 0.034(4) 0.028(4) 0.029(4) -0.005(3) 0.002(3) -0.014(3)
C11 0.031(4) 0.026(3) 0.021(3) 0.002(3) 0.005(3) -0.004(3)
C12 0.028(4) 0.017(3) 0.031(4) -0.001(3) 0.003(3) -0.008(3)
C13 0.026(4) 0.028(4) 0.023(3) -0.002(3) 0.000(3) -0.009(3)
C14 0.021(3) 0.033(4) 0.022(3) 0.006(3) 0.004(3) -0.012(3)
C15 0.018(3) 0.041(4) 0.030(4) -0.009(3) 0.004(3) -0.006(3)
C16 0.021(3) 0.030(4) 0.026(3) -0.007(3) 0.008(3) 0.003(3)
C17 0.015(3) 0.026(3) 0.008(3) 0.000(2) 0.003(2) -0.002(2)
C18 0.021(3) 0.023(3) 0.008(3) 0.003(2) 0.006(2) -0.001(3)
C19 0.016(3) 0.017(3) 0.013(3) -0.003(2) 0.004(2) -0.001(2)
C20 0.020(3) 0.027(4) 0.036(4) -0.011(3) 0.009(3) -0.005(3)
C21 0.015(3) 0.041(4) 0.036(4) -0.004(3) 0.003(3) -0.008(3)
C22 0.023(3) 0.034(4) 0.030(3) -0.010(3) 0.009(3) -0.013(3)
C23 0.029(4) 0.025(3) 0.033(4) -0.015(3) 0.013(3) -0.011(3)
C24 0.026(3) 0.015(3) 0.033(4) -0.007(3) 0.008(3) -0.006(3)
C25 0.019(3) 0.018(3) 0.024(3) -0.004(3) -0.001(3) 0.004(3)
C26 0.022(4) 0.020(3) 0.052(5) -0.011(3) 0.000(3) 0.003(3)
C27 0.009(3) 0.034(4) 0.056(5) -0.022(3) 0.005(3) 0.001(3)
C28 0.021(3) 0.027(4) 0.043(4) -0.012(3) 0.012(3) -0.002(3)
C29 0.013(3) 0.023(3) 0.017(3) -0.005(2) 0.000(2) 0.002(2)
C30 0.017(3) 0.018(3) 0.013(3) 0.001(2) 0.005(2) 0.002(2)
C31 0.016(3) 0.015(3) 0.015(3) 0.001(2) 0.008(2) 0.004(2)
C32 0.023(3) 0.013(3) 0.023(3) -0.002(2) 0.003(2) -0.001(2)
C33 0.033(4) 0.021(3) 0.019(3) 0.005(3) 0.007(3) 0.001(3)
C34 0.027(4) 0.032(4) 0.025(4) 0.010(3) -0.006(3) 0.004(3)
C35 0.028(4) 0.026(4) 0.029(4) 0.001(3) -0.002(3) 0.004(3)
C36 0.014(3) 0.022(3) 0.035(4) 0.000(3) 0.009(3) 0.004(2)
Cl1 0.0194(7) 0.0259(8) 0.0230(7) -0.0066(6) 0.0035(6) 0.0019(6)
O11 0.039(3) 0.044(3) 0.026(2) 0.010(2) 0.008(2) 0.018(2)
O12 0.023(2) 0.024(2) 0.023(2) -0.0093(18) 0.0002(18) 0.0021(18)
O13 0.036(3) 0.024(2) 0.040(3) -0.012(2) -0.001(2) 0.005(2)
O14 0.019(2) 0.040(3) 0.045(3) -0.010(2) 0.008(2) -0.004(2)
Cl2 0.0266(8) 0.0159(7) 0.0283(8) -0.0022(6) 0.0076(6) 0.0000(6)
O21 0.080(4) 0.035(3) 0.040(3) -0.008(2) 0.013(3) 0.032(3)
O22 0.053(3) 0.028(3) 0.072(4) 0.012(3) -0.008(3) 0.016(2)
O23 0.082(4) 0.042(3) 0.064(4) -0.011(3) -0.039(3) -0.015(3)
O24 0.098(5) 0.071(4) 0.129(5) -0.005(4) 0.087(4) -0.031(4)
Cl3 0.0199(8) 0.0237(8) 0.0464(10) -0.0051(7) 0.0083(7) -0.0019(6)
O31 0.016(2) 0.035(3) 0.033(3) -0.005(2) 0.0026(18) -0.0053(19)
O32 0.038(3) 0.031(3) 0.043(3) 0.012(2) -0.003(2) -0.003(2)
O33 0.033(3) 0.086(4) 0.094(5) 0.054(4) 0.036(3) 0.014(3)
O34 0.027(3) 0.067(4) 0.131(5) -0.070(4) -0.023(3) 0.013(3)
O1W 0.025(3) 0.024(3) 0.047(3) -0.001(2) 0.006(2) -0.0056(19)
O2W 0.031(3) 0.028(3) 0.040(3) -0.004(2) 0.001(2) 0.014(2)
O3W 0.033(3) 0.040(3) 0.047(3) -0.007(2) 0.010(2) -0.001(2)
O4W 0.072(15) 0.018(10) 0.066(14) -0.021(10) 0.002(12) 0.016(10)

loop_
_atom_type_symbol
_atom_type_description
_atom_type_scat_dispersion_real
_atom_type_scat_dispersion_imag
_atom_type_scat_source
C C 0.0033 0.0016 'International Tables Vol C Tables 4.2.6.8 and 6.1.1.4'
H H 0.0000 0.0000 'International Tables Vol C Tables 4.2.6.8 and 6.1.1.4'
Cl Cl 0.1484 0.1585 'International Tables Vol C Tables 4.2.6.8 and 6.1.1.4'
N N 0.0061 0.0033 'International Tables Vol C Tables 4.2.6.8 and 6.1.1.4'
O O 0.0106 0.0060 'International Tables Vol C Tables 4.2.6.8 and 6.1.1.4'
Pb Pb -3.3944 10.1111 'International Tables Vol C Tables 4.2.6.8 and 6.1.1.4'
S S 0.1246 0.1234 'International Tables Vol C Tables 4.2.6.8 and 6.1.1.4'

loop_
_geom_angle_atom_site_label_1
_geom_angle_atom_site_label_2
_geom_angle_atom_site_label_3
_geom_angle
_geom_angle_site_symmetry_1
_geom_angle_site_symmetry_3
_geom_angle_publ_flag
N2 Pb1 N1 64.86(14) . . ?
N2 Pb1 S1 67.69(11) . . ?
N1 Pb1 S1 128.97(11) . . ?
N2 Pb1 N3 81.12(13) . 2 ?
N1 Pb1 N3 102.36(13) . 2 ?
S1 Pb1 N3 87.69(9) . 2 ?
N2 Pb1 S2 99.54(11) . . ?
N1 Pb1 S2 87.22(10) . . ?
S1 Pb1 S2 82.98(4) . . ?
N3 Pb1 S2 169.56(9) 2 . ?
N2 Pb1 O11 135.97(14) . . ?
N1 Pb1 O11 147.38(13) . . ?
S1 Pb1 O11 69.16(9) . . ?
N3 Pb1 O11 105.55(12) 2 . ?
S2 Pb1 O11 66.70(8) . . ?
N2 Pb1 O33 137.77(14) . . ?
N1 Pb1 O33 73.37(14) . . ?
S1 Pb1 O33 153.27(9) . . ?
N3 Pb1 O33 102.61(13) 2 . ?
S2 Pb1 O33 83.99(10) . . ?
O11 Pb1 O33 84.26(13) . . ?
N2 Pb1 Pb2 71.69(10) . . ?
N1 Pb1 Pb2 102.31(10) . . ?
S1 Pb1 Pb2 43.96(3) . . ?
N3 Pb1 Pb2 130.43(9) 2 . ?
S2 Pb1 Pb2 41.69(3) . . ?
O11 Pb1 Pb2 71.57(8) . . ?
O33 Pb1 Pb2 125.45(10) . . ?
N7 Pb2 N6 64.87(14) . . ?
N7 Pb2 S2 67.29(11) . . ?
N6 Pb2 S2 127.57(11) . . ?
N7 Pb2 N13 77.23(13) . . ?
N6 Pb2 N13 94.12(13) . . ?
S2 Pb2 N13 95.24(9) . . ?
N7 Pb2 S1 102.21(10) . . ?
N6 Pb2 S1 87.17(10) . . ?
S2 Pb2 S1 82.96(4) . . ?
N13 Pb2 S1 178.19(9) . . ?
N7 Pb2 O14 136.41(13) . . ?
N6 Pb2 O14 149.83(13) . . ?
S2 Pb2 O14 69.25(8) . . ?
N13 Pb2 O14 110.23(12) . . ?
S1 Pb2 O14 68.96(9) . . ?
N7 Pb2 O24 154.01(16) . . ?
N6 Pb2 O24 90.01(17) . . ?
S2 Pb2 O24 138.49(12) . . ?
N13 Pb2 O24 99.24(15) . . ?
S1 Pb2 O24 82.03(12) . . ?
O14 Pb2 O24 69.24(14) . . ?
N7 Pb2 Pb1 73.30(10) . . ?
N6 Pb2 Pb1 101.55(10) . . ?
S2 Pb2 Pb1 43.59(3) . . ?
N13 Pb2 Pb1 136.31(9) . . ?
S1 Pb2 Pb1 42.03(3) . . ?
O14 Pb2 Pb1 73.28(8) . . ?
O24 Pb2 Pb1 121.02(11) . . ?
N7 Pb2 Pb3 36.36(10) . . ?
N6 Pb2 Pb3 82.35(10) . . ?
S2 Pb2 Pb3 71.45(3) . . ?
N13 Pb2 Pb3 41.98(9) . . ?
S1 Pb2 Pb3 137.13(3) . . ?
O14 Pb2 Pb3 127.69(8) . . ?
O24 Pb2 Pb3 139.06(11) . . ?
Pb1 Pb2 Pb3 99.911(6) . . ?
N12 Pb3 N11 65.99(15) . . ?
N12 Pb3 N8 85.73(14) . . ?
N11 Pb3 N8 97.78(14) . . ?
N12 Pb3 S3 69.27(10) . . ?
N11 Pb3 S3 135.08(11) . . ?
N8 Pb3 S3 82.50(10) . . ?
N12 Pb3 S3 78.73(11) . 7_565 ?
N11 Pb3 S3 78.71(10) . 7_565 ?
N8 Pb3 S3 164.18(10) . 7_565 ?
S3 Pb3 S3 89.15(4) . 7_565 ?
N12 Pb3 O22 143.59(14) . 1_565 ?
N11 Pb3 O22 83.35(14) . 1_565 ?
N8 Pb3 O22 79.20(14) . 1_565 ?
S3 Pb3 O22 139.48(10) . 1_565 ?
S3 Pb3 O22 115.34(11) 7_565 1_565 ?
N12 Pb3 Pb2 43.52(10) . . ?
N11 Pb3 Pb2 84.63(10) . . ?
N8 Pb3 Pb2 42.81(9) . . ?
S3 Pb3 Pb2 65.21(3) . . ?
S3 Pb3 Pb2 121.38(3) 7_565 . ?
O22 Pb3 Pb2 117.88(10) 1_565 . ?
C7 S1 Pb1 98.76(19) . . ?
C7 S1 Pb2 104.15(17) . . ?
Pb1 S1 Pb2 94.01(4) . . ?
C19 S2 Pb2 100.49(18) . . ?
C19 S2 Pb1 104.35(18) . . ?
Pb2 S2 Pb1 94.72(4) . . ?
C31 S3 Pb3 97.77(18) . . ?
C31 S3 Pb3 94.12(18) . 7_565 ?
Pb3 S3 Pb3 90.85(4) . 7_565 ?
C1 N1 C5 117.7(5) . . ?
C1 N1 Pb1 124.3(4) . . ?
C5 N1 Pb1 118.0(3) . . ?
C6 N2 N3 111.0(4) . . ?
C6 N2 Pb1 123.8(4) . . ?
N3 N2 Pb1 124.1(3) . . ?
C7 N3 N2 116.4(4) . . ?
C7 N4 C8 118.2(5) . . ?
C7 N4 C12 121.4(5) . . ?
C8 N4 C12 114.7(4) . . ?
C6 N5 H5A 121.2 . . ?
C6 N5 H5B 126.7 . . ?
H5A N5 H5B 108.4 . . ?
C13 N6 C17 118.8(5) . . ?
C13 N6 Pb2 121.3(4) . . ?
C17 N6 Pb2 117.5(3) . . ?
C18 N7 N8 112.1(5) . . ?
C18 N7 Pb2 122.2(4) . . ?
N8 N7 Pb2 125.6(3) . . ?
C19 N8 N7 115.4(4) . . ?
C19 N8 Pb3 116.3(3) . . ?
N7 N8 Pb3 101.1(3) . . ?
C19 N9 C24 122.9(5) . . ?
C19 N9 C20 124.9(5) . . ?
C24 N9 C20 112.1(4) . . ?
C18 N10 H10C 125.1 . . ?
C18 N10 H10D 123.7 . . ?
H10C N10 H10D 108.8 . . ?
C25 N11 C29 119.0(5) . . ?
C25 N11 Pb3 122.5(4) . . ?
C29 N11 Pb3 113.5(3) . . ?
C30 N12 N13 112.6(4) . . ?
C30 N12 Pb3 121.5(3) . . ?
N13 N12 Pb3 125.4(3) . . ?
C31 N13 N12 116.4(4) . . ?
C31 N13 Pb2 95.3(3) . . ?
N12 N13 Pb2 110.1(3) . . ?
C31 N14 C32 121.7(5) . . ?
C31 N14 C36 124.2(5) . . ?
C32 N14 C36 113.5(4) . . ?
C30 N15 H15A 121.3 . . ?
C30 N15 H15B 127.5 . . ?
H15A N15 H15B 109.6 . . ?
N1 C1 C2 123.7(6) . . ?
N1 C1 H1 118.2 . . ?
C2 C1 H1 118.1 . . ?
C3 C2 C1 118.1(6) . . ?
C3 C2 H2 120.9 . . ?
C1 C2 H2 121.0 . . ?
C2 C3 C4 119.4(6) . . ?
C2 C3 H3 120.3 . . ?
C4 C3 H3 120.3 . . ?
C5 C4 C3 118.9(6) . . ?
C5 C4 H4 120.6 . . ?
C3 C4 H4 120.5 . . ?
N1 C5 C4 122.1(5) . . ?
N1 C5 C6 114.8(5) . . ?
C4 C5 C6 123.1(5) . . ?
N2 C6 N5 123.4(5) . . ?
N2 C6 C5 118.1(5) . . ?
N5 C6 C5 118.5(5) . . ?
N3 C7 N4 118.2(5) . . ?
N3 C7 S1 124.0(4) . . ?
N4 C7 S1 117.7(4) . . ?
N4 C8 C9 111.7(5) . . ?
N4 C8 H8A 109.3 . . ?
C9 C8 H8A 109.2 . . ?
N4 C8 H8B 109.3 . . ?
C9 C8 H8B 109.3 . . ?
H8A C8 H8B 108.0 . . ?
C8 C9 C10 112.5(5) . . ?
C8 C9 H9A 109.1 . . ?
C10 C9 H9A 109.1 . . ?
C8 C9 H9B 109.0 . . ?
C10 C9 H9B 109.1 . . ?
H9A C9 H9B 107.8 . . ?
C11 C10 C9 109.3(5) . . ?
C11 C10 H10A 109.8 . . ?
C9 C10 H10A 109.8 . . ?
C11 C10 H10B 109.9 . . ?
C9 C10 H10B 109.8 . . ?
H10A C10 H10B 108.3 . . ?
C12 C11 C10 110.3(5) . . ?
C12 C11 H11A 109.6 . . ?
C10 C11 H11A 109.6 . . ?
C12 C11 H11B 109.6 . . ?
C10 C11 H11B 109.5 . . ?
H11A C11 H11B 108.1 . . ?
N4 C12 C11 112.1(5) . . ?
N4 C12 H12A 109.2 . . ?
C11 C12 H12A 109.2 . . ?
N4 C12 H12B 109.2 . . ?
C11 C12 H12B 109.2 . . ?
H12A C12 H12B 107.9 . . ?
N6 C13 C14 122.2(6) . . ?
N6 C13 H13 118.9 . . ?
C14 C13 H13 118.9 . . ?
C15 C14 C13 118.6(6) . . ?
C15 C14 H14 120.7 . . ?
C13 C14 H14 120.7 . . ?
C14 C15 C16 119.6(6) . . ?
C14 C15 H15 120.2 . . ?
C16 C15 H15 120.2 . . ?
C15 C16 C17 119.2(6) . . ?
C15 C16 H16 120.5 . . ?
C17 C16 H16 120.4 . . ?
N6 C17 C16 121.6(5) . . ?
N6 C17 C18 115.8(5) . . ?
C16 C17 C18 122.5(5) . . ?
N7 C18 N10 123.0(5) . . ?
N7 C18 C17 118.1(5) . . ?
N10 C18 C17 118.7(5) . . ?
N8 C19 N9 117.9(5) . . ?
N8 C19 S2 124.5(4) . . ?
N9 C19 S2 117.6(4) . . ?
N9 C20 C21 110.2(5) . . ?
N9 C20 H20A 109.6 . . ?
C21 C20 H20A 109.7 . . ?
N9 C20 H20B 109.6 . . ?
C21 C20 H20B 109.6 . . ?
H20A C20 H20B 108.1 . . ?
C20 C21 C22 111.5(5) . . ?
C20 C21 H21A 109.3 . . ?
C22 C21 H21A 109.3 . . ?
C20 C21 H21B 109.3 . . ?
C22 C21 H21B 109.4 . . ?
H21A C21 H21B 108.0 . . ?
C21 C22 C23 110.2(5) . . ?
C21 C22 H22A 109.7 . . ?
C23 C22 H22A 109.7 . . ?
C21 C22 H22B 109.5 . . ?
C23 C22 H22B 109.6 . . ?
H22A C22 H22B 108.1 . . ?
C24 C23 C22 111.2(5) . . ?
C24 C23 H23A 109.4 . . ?
C22 C23 H23A 109.5 . . ?
C24 C23 H23B 109.4 . . ?
C22 C23 H23B 109.4 . . ?
H23A C23 H23B 108.0 . . ?
N9 C24 C23 110.0(5) . . ?
N9 C24 H24A 109.7 . . ?
C23 C24 H24A 109.7 . . ?
N9 C24 H24B 109.7 . . ?
C23 C24 H24B 109.6 . . ?
H24A C24 H24B 108.2 . . ?
N11 C25 C26 122.3(6) . . ?
N11 C25 H25 118.9 . . ?
C26 C25 H25 118.9 . . ?
C25 C26 C27 118.4(6) . . ?
C25 C26 H26 120.9 . . ?
C27 C26 H26 120.8 . . ?
C26 C27 C28 120.3(6) . . ?
C26 C27 H27 119.9 . . ?
C28 C27 H27 119.8 . . ?
C29 C28 C27 117.4(6) . . ?
C29 C28 H28 121.3 . . ?
C27 C28 H28 121.2 . . ?
N11 C29 C28 122.5(5) . . ?
N11 C29 C30 114.4(5) . . ?
C28 C29 C30 123.0(5) . . ?
N12 C30 N15 124.2(5) . . ?
N12 C30 C29 117.9(5) . . ?
N15 C30 C29 117.9(5) . . ?
N13 C31 N14 116.9(5) . . ?
N13 C31 S3 125.3(4) . . ?
N14 C31 S3 117.8(4) . . ?
N14 C32 C33 109.6(4) . . ?
N14 C32 H32A 109.8 . . ?
C33 C32 H32A 109.8 . . ?
N14 C32 H32B 109.8 . . ?
C33 C32 H32B 109.8 . . ?
H32A C32 H32B 108.2 . . ?
C32 C33 C34 110.6(5) . . ?
C32 C33 H33A 109.6 . . ?
C34 C33 H33A 109.5 . . ?
C32 C33 H33B 109.5 . . ?
C34 C33 H33B 109.4 . . ?
H33A C33 H33B 108.1 . . ?
C35 C34 C33 109.6(5) . . ?
C35 C34 H34A 109.8 . . ?
C33 C34 H34A 109.9 . . ?
C35 C34 H34B 109.7 . . ?
C33 C34 H34B 109.7 . . ?
H34A C34 H34B 108.2 . . ?
C34 C35 C36 110.5(5) . . ?
C34 C35 H35A 109.6 . . ?
C36 C35 H35A 109.6 . . ?
C34 C35 H35B 109.5 . . ?
C36 C35 H35B 109.6 . . ?
H35A C35 H35B 108.1 . . ?
N14 C36 C35 109.6(5) . . ?
N14 C36 H36A 109.8 . . ?
C35 C36 H36A 109.7 . . ?
N14 C36 H36B 109.8 . . ?
C35 C36 H36B 109.8 . . ?
H36A C36 H36B 108.2 . . ?
O13 Cl1 O14 110.9(3) . . ?
O13 Cl1 O12 109.5(2) . . ?
O14 Cl1 O12 110.3(3) . . ?
O13 Cl1 O11 108.9(3) . . ?
O14 Cl1 O11 109.0(3) . . ?
O12 Cl1 O11 108.2(3) . . ?
Cl1 O11 Pb1 141.4(2) . . ?
Cl1 O14 Pb2 135.9(3) . . ?
O24 Cl2 O23 111.1(4) . . ?
O24 Cl2 O21 107.1(4) . . ?
O23 Cl2 O21 108.8(3) . . ?
O24 Cl2 O22 110.8(4) . . ?
O23 Cl2 O22 108.5(3) . . ?
O21 Cl2 O22 110.6(3) . . ?
Cl2 O24 Pb2 123.0(3) . . ?
O34 Cl3 O32 110.7(3) . . ?
O34 Cl3 O33 107.7(4) . . ?
O32 Cl3 O33 109.4(3) . . ?
O34 Cl3 O31 110.5(3) . . ?
O32 Cl3 O31 110.4(3) . . ?
O33 Cl3 O31 108.1(3) . . ?
Cl3 O33 Pb1 115.2(3) . . ?
H11W O1W H21W 107.7 . . ?
H12W O2W H22W 94.2 . . ?
H13W O3W H23W 128.1 . . ?

loop_
_geom_bond_atom_site_label_1
_geom_bond_atom_site_label_2
_geom_bond_distance
_geom_bond_site_symmetry_2
_geom_bond_publ_flag
Pb1 N2 2.425(4) . ?
Pb1 N1 2.585(5) . ?
Pb1 S1 2.8165(14) . ?
Pb1 N3 2.841(4) 2 ?
Pb1 S2 2.9034(14) . ?
Pb1 O11 3.027(4) . ?
Pb1 O33 3.317(5) . ?
Pb1 Pb2 4.1963(3) . ?
Pb2 N7 2.453(5) . ?
Pb2 N6 2.575(4) . ?
Pb2 S2 2.8003(14) . ?
Pb2 N13 2.865(4) . ?
Pb2 S1 2.9198(14) . ?
Pb2 O14 3.075(4) . ?
Pb2 O24 3.105(6) . ?
Pb2 Pb3 4.9247(3) . ?
Pb3 N12 2.380(4) . ?
Pb3 N11 2.551(4) . ?
Pb3 N8 2.716(4) . ?
Pb3 S3 2.7918(14) . ?
Pb3 S3 2.9403(14) 7_565 ?
Pb3 O22 3.126(5) 1_565 ?
S1 C7 1.774(5) . ?
S2 C19 1.751(6) . ?
S3 C31 1.760(6) . ?
N1 C1 1.325(7) . ?
N1 C5 1.359(7) . ?
N2 C6 1.307(7) . ?
N2 N3 1.412(6) . ?
N3 C7 1.309(7) . ?
N4 C7 1.358(7) . ?
N4 C8 1.481(7) . ?
N4 C12 1.488(7) . ?
N5 C6 1.333(7) . ?
N5 H5A 0.9204 . ?
N5 H5B 0.9239 . ?
N6 C13 1.345(7) . ?
N6 C17 1.347(7) . ?
N7 C18 1.307(7) . ?
N7 N8 1.405(6) . ?
N8 C19 1.324(7) . ?
N9 C19 1.348(7) . ?
N9 C24 1.470(7) . ?
N9 C20 1.482(7) . ?
N10 C18 1.340(7) . ?
N10 H10C 0.9302 . ?
N10 H10D 0.9317 . ?
N11 C25 1.348(7) . ?
N11 C29 1.348(7) . ?
N12 C30 1.310(7) . ?
N12 N13 1.399(6) . ?
N13 C31 1.313(7) . ?
N14 C31 1.366(7) . ?
N14 C32 1.462(7) . ?
N14 C36 1.474(7) . ?
N15 C30 1.329(7) . ?
N15 H15A 0.9300 . ?
N15 H15B 0.9151 . ?
C1 C2 1.389(8) . ?
C1 H1 0.9500 . ?
C2 C3 1.368(9) . ?
C2 H2 0.9500 . ?
C3 C4 1.390(8) . ?
C3 H3 0.9500 . ?
C4 C5 1.375(8) . ?
C4 H4 0.9500 . ?
C5 C6 1.498(8) . ?
C8 C9 1.512(8) . ?
C8 H8A 0.9899 . ?
C8 H8B 0.9900 . ?
C9 C10 1.528(8) . ?
C9 H9A 0.9900 . ?
C9 H9B 0.9900 . ?
C10 C11 1.521(8) . ?
C10 H10A 0.9900 . ?
C10 H10B 0.9900 . ?
C11 C12 1.515(8) . ?
C11 H11A 0.9900 . ?
C11 H11B 0.9900 . ?
C12 H12A 0.9900 . ?
C12 H12B 0.9900 . ?
C13 C14 1.391(8) . ?
C13 H13 0.9500 . ?
C14 C15 1.371(9) . ?
C14 H14 0.9500 . ?
C15 C16 1.383(8) . ?
C15 H15 0.9500 . ?
C16 C17 1.387(7) . ?
C16 H16 0.9500 . ?
C17 C18 1.479(7) . ?
C20 C21 1.510(8) . ?
C20 H20A 0.9900 . ?
C20 H20B 0.9900 . ?
C21 C22 1.518(8) . ?
C21 H21A 0.9900 . ?
C21 H21B 0.9900 . ?
C22 C23 1.534(8) . ?
C22 H22A 0.9900 . ?
C22 H22B 0.9900 . ?
C23 C24 1.521(8) . ?
C23 H23A 0.9900 . ?
C23 H23B 0.9900 . ?
C24 H24A 0.9900 . ?
C24 H24B 0.9900 . ?
C25 C26 1.377(8) . ?
C25 H25 0.9500 . ?
C26 C27 1.384(9) . ?
C26 H26 0.9500 . ?
C27 C28 1.401(8) . ?
C27 H27 0.9500 . ?
C28 C29 1.383(8) . ?
C28 H28 0.9500 . ?
C29 C30 1.483(7) . ?
C32 C33 1.520(7) . ?
C32 H32A 0.9900 . ?
C32 H32B 0.9900 . ?
C33 C34 1.530(8) . ?
C33 H33A 0.9900 . ?
C33 H33B 0.9900 . ?
C34 C35 1.525(8) . ?
C34 H34A 0.9900 . ?
C34 H34B 0.9900 . ?
C35 C36 1.527(8) . ?
C35 H35A 0.9900 . ?
C35 H35B 0.9900 . ?
C36 H36A 0.9900 . ?
C36 H36B 0.9900 . ?
Cl1 O13 1.426(4) . ?
Cl1 O14 1.434(4) . ?
Cl1 O12 1.437(4) . ?
Cl1 O11 1.462(4) . ?
Cl2 O24 1.385(5) . ?
Cl2 O23 1.418(5) . ?
Cl2 O21 1.419(4) . ?
Cl2 O22 1.423(5) . ?
Cl3 O34 1.410(5) . ?
Cl3 O32 1.430(4) . ?
Cl3 O33 1.441(5) . ?
Cl3 O31 1.443(4) . ?
O1W H11W 0.8500 . ?
O1W H21W 0.8499 . ?
O2W H12W 0.8443 . ?
O2W H22W 0.8836 . ?
O3W H13W 0.8501 . ?
O3W H23W 0.8215 . ?

loop_
_geom_hbond_atom_site_label_D
_geom_hbond_atom_site_label_H
_geom_hbond_atom_site_label_A
_geom_hbond_distance_DH
_geom_hbond_distance_HA
_geom_hbond_distance_DA
_geom_hbond_angle_DHA
_geom_hbond_site_symmetry_A
_geom_hbond_publ_flag
N15 H15A O1W 0.93 1.98 2.896(6) 166.8 . yes
N15 H15B O21 0.92 2.21 3.011(6) 145.7 . yes
N10 H10C O2W 0.93 2.05 2.948(6) 160.6 . yes
N5 H5A O34 0.92 2.25 3.036(7) 142.9 2 yes
N5 H5B O2W 0.92 2.26 3.008(6) 137.3 . yes
O1W H11W O12 0.85 2.50 2.929(6) 111.8 6_565 yes
O1W H21W O3W 0.85 1.95 2.802(6) 174.9 . yes
O2W H12W Cl3 0.84 2.92 3.706(4) 156.2 6_575 yes
O2W H12W O31 0.84 2.09 2.933(6) 174.8 6_575 yes
O2W H22W O32 0.88 2.34 3.155(6) 153.3 2 yes
O3W H13W Cl2 0.85 2.94 3.779(5) 171.1 . yes
O3W H13W O21 0.85 2.62 3.335(8) 142.7 . yes
O3W H13W O23 0.85 2.30 3.113(8) 160.7 . yes
O3W H23W O33 0.82 2.30 3.089(8) 161.1 6_565 yes

loop_
_geom_torsion_atom_site_label_1
_geom_torsion_atom_site_label_2
_geom_torsion_atom_site_label_3
_geom_torsion_atom_site_label_4
_geom_torsion
_geom_torsion_site_symmetry_1
_geom_torsion_site_symmetry_2
_geom_torsion_site_symmetry_3
_geom_torsion_site_symmetry_4
_geom_torsion_publ_flag
C6 N2 N3 C7 -160.7(5) . . . . ?
Pb1 N2 N3 C7 30.8(6) . . . . ?
C18 N7 N8 C19 -154.5(5) . . . . ?
Pb2 N7 N8 C19 26.0(6) . . . . ?
C18 N7 N8 Pb3 79.1(4) . . . . ?
Pb2 N7 N8 Pb3 -100.4(3) . . . . ?
C30 N12 N13 C31 -166.2(5) . . . . ?
Pb3 N12 N13 C31 21.9(6) . . . . ?
C30 N12 N13 Pb2 86.8(4) . . . . ?
Pb3 N12 N13 Pb2 -85.0(3) . . . . ?
C5 N1 C1 C2 1.2(9) . . . . ?
Pb1 N1 C1 C2 -175.9(5) . . . . ?
N1 C1 C2 C3 1.0(10) . . . . ?
C1 C2 C3 C4 -2.1(9) . . . . ?
C2 C3 C4 C5 1.0(9) . . . . ?
C1 N1 C5 C4 -2.3(8) . . . . ?
Pb1 N1 C5 C4 175.0(4) . . . . ?
C1 N1 C5 C6 176.9(5) . . . . ?
Pb1 N1 C5 C6 -5.9(6) . . . . ?
C3 C4 C5 N1 1.2(9) . . . . ?
C3 C4 C5 C6 -177.9(5) . . . . ?
N3 N2 C6 N5 1.7(7) . . . . ?
Pb1 N2 C6 N5 170.2(4) . . . . ?
N3 N2 C6 C5 -175.8(4) . . . . ?
Pb1 N2 C6 C5 -7.3(7) . . . . ?
N1 C5 C6 N2 8.5(7) . . . . ?
C4 C5 C6 N2 -172.3(5) . . . . ?
N1 C5 C6 N5 -169.1(5) . . . . ?
C4 C5 C6 N5 10.0(8) . . . . ?
N2 N3 C7 N4 172.7(4) . . . . ?
N2 N3 C7 S1 -5.2(7) . . . . ?
C8 N4 C7 N3 -7.3(7) . . . . ?
C12 N4 C7 N3 144.7(5) . . . . ?
C8 N4 C7 S1 170.7(4) . . . . ?
C12 N4 C7 S1 -37.4(6) . . . . ?
Pb1 S1 C7 N3 -15.2(5) . . . . ?
Pb2 S1 C7 N3 81.2(5) . . . . ?
Pb1 S1 C7 N4 166.9(4) . . . . ?
Pb2 S1 C7 N4 -96.7(4) . . . . ?
C7 N4 C8 C9 -156.9(5) . . . . ?
C12 N4 C8 C9 49.3(7) . . . . ?
N4 C8 C9 C10 -51.9(7) . . . . ?
C8 C9 C10 C11 56.5(7) . . . . ?
C9 C10 C11 C12 -57.5(7) . . . . ?
C7 N4 C12 C11 155.4(5) . . . . ?
C8 N4 C12 C11 -51.7(7) . . . . ?
C10 C11 C12 N4 55.4(7) . . . . ?
C17 N6 C13 C14 -0.6(8) . . . . ?
Pb2 N6 C13 C14 161.3(4) . . . . ?
N6 C13 C14 C15 1.4(9) . . . . ?
C13 C14 C15 C16 -1.0(9) . . . . ?
C14 C15 C16 C17 -0.1(9) . . . . ?
C13 N6 C17 C16 -0.6(8) . . . . ?
Pb2 N6 C17 C16 -163.2(4) . . . . ?
C13 N6 C17 C18 174.6(5) . . . . ?
Pb2 N6 C17 C18 12.0(6) . . . . ?
C15 C16 C17 N6 1.0(8) . . . . ?
C15 C16 C17 C18 -173.9(5) . . . . ?
N8 N7 C18 N10 4.9(7) . . . . ?
Pb2 N7 C18 N10 -175.6(4) . . . . ?
N8 N7 C18 C17 -169.6(4) . . . . ?
Pb2 N7 C18 C17 9.9(6) . . . . ?
N6 C17 C18 N7 -14.6(7) . . . . ?
C16 C17 C18 N7 160.6(5) . . . . ?
N6 C17 C18 N10 170.7(5) . . . . ?
C16 C17 C18 N10 -14.1(8) . . . . ?
N7 N8 C19 N9 177.1(4) . . . . ?
Pb3 N8 C19 N9 -64.7(6) . . . . ?
N7 N8 C19 S2 -3.6(7) . . . . ?
Pb3 N8 C19 S2 114.6(4) . . . . ?
C24 N9 C19 N8 -2.4(8) . . . . ?
C20 N9 C19 N8 175.9(5) . . . . ?
C24 N9 C19 S2 178.2(4) . . . . ?
C20 N9 C19 S2 -3.5(7) . . . . ?
Pb2 S2 C19 N8 -14.0(5) . . . . ?
Pb1 S2 C19 N8 83.7(5) . . . . ?
Pb2 S2 C19 N9 165.4(4) . . . . ?
Pb1 S2 C19 N9 -96.9(4) . . . . ?
C19 N9 C20 C21 -119.0(6) . . . . ?
C24 N9 C20 C21 59.5(6) . . . . ?
N9 C20 C21 C22 -56.2(7) . . . . ?
C20 C21 C22 C23 53.6(7) . . . . ?
C21 C22 C23 C24 -53.4(7) . . . . ?
C19 N9 C24 C23 119.1(6) . . . . ?
C20 N9 C24 C23 -59.4(6) . . . . ?
C22 C23 C24 N9 56.1(6) . . . . ?
C29 N11 C25 C26 0.6(8) . . . . ?
Pb3 N11 C25 C26 -153.0(5) . . . . ?
N11 C25 C26 C27 1.5(9) . . . . ?
C25 C26 C27 C28 -2.7(10) . . . . ?
C26 C27 C28 C29 2.0(9) . . . . ?
C25 N11 C29 C28 -1.4(8) . . . . ?
Pb3 N11 C29 C28 154.4(5) . . . . ?
C25 N11 C29 C30 175.2(5) . . . . ?
Pb3 N11 C29 C30 -29.0(6) . . . . ?
C27 C28 C29 N11 0.1(9) . . . . ?
C27 C28 C29 C30 -176.1(5) . . . . ?
N13 N12 C30 N15 6.1(7) . . . . ?
Pb3 N12 C30 N15 178.3(4) . . . . ?
N13 N12 C30 C29 -172.9(4) . . . . ?
Pb3 N12 C30 C29 -0.6(6) . . . . ?
N11 C29 C30 N12 21.1(7) . . . . ?
C28 C29 C30 N12 -162.3(5) . . . . ?
N11 C29 C30 N15 -157.9(5) . . . . ?
C28 C29 C30 N15 18.6(8) . . . . ?
N12 N13 C31 N14 179.0(4) . . . . ?
Pb2 N13 C31 N14 -65.5(5) . . . . ?
N12 N13 C31 S3 0.4(7) . . . . ?
Pb2 N13 C31 S3 116.0(4) . . . . ?
C32 N14 C31 N13 -21.3(7) . . . . ?
C36 N14 C31 N13 168.7(5) . . . . ?
C32 N14 C31 S3 157.4(4) . . . . ?
C36 N14 C31 S3 -12.6(7) . . . . ?
Pb3 S3 C31 N13 -15.7(5) . . . . ?
Pb3 S3 C31 N13 75.7(5) 7_565 . . . ?
Pb3 S3 C31 N14 165.8(4) . . . . ?
Pb3 S3 C31 N14 -102.8(4) 7_565 . . . ?
C31 N14 C32 C33 -111.9(6) . . . . ?
C36 N14 C32 C33 59.1(6) . . . . ?
N14 C32 C33 C34 -57.0(6) . . . . ?
C32 C33 C34 C35 56.4(7) . . . . ?
C33 C34 C35 C36 -56.0(7) . . . . ?
C31 N14 C36 C35 112.0(6) . . . . ?
C32 N14 C36 C35 -58.7(6) . . . . ?
C34 C35 C36 N14 56.2(7) . . . . ?
O13 Cl1 O11 Pb1 156.0(4) . . . . ?
O14 Cl1 O11 Pb1 34.9(5) . . . . ?
O12 Cl1 O11 Pb1 -85.0(4) . . . . ?
O13 Cl1 O14 Pb2 -156.9(3) . . . . ?
O12 Cl1 O14 Pb2 81.6(4) . . . . ?
O11 Cl1 O14 Pb2 -37.0(4) . . . . ?
O23 Cl2 O24 Pb2 114.5(4) . . . . ?
O21 Cl2 O24 Pb2 -4.3(5) . . . . ?
O22 Cl2 O24 Pb2 -124.9(4) . . . . ?
O34 Cl3 O33 Pb1 -26.1(4) . . . . ?
O32 Cl3 O33 Pb1 94.3(3) . . . . ?
O31 Cl3 O33 Pb1 -145.5(2) . . . . ?
